data_2300372
loop_
_publ_author_name
'Rajasekar, M.'
'Muthu, K.'
'Bhagavannarayana, G.'
'Meenakshisundaram, S. P.'

_publ_section_title
;
 Synthesis, structure, growth and characterization of an organic crystal:
 1,5-diphenylpenta-2,4-dien-1-one
;
_journal_coeditor_code RG5013
_journal_issue 5
_journal_name_full 'Journal of Applied Crystallography'
_journal_page_first 914
_journal_page_last 920
_journal_paper_doi 10.1107/S0021889812030403
_journal_volume 45
_journal_year 2012
_chemical_formula_sum 'C17 H14 O'
_chemical_formula_weight 234.28
_chemical_name_systematic
; 
 ? 
;
_space_group_IT_number 61
_symmetry_cell_setting orthorhombic
_symmetry_space_group_name_Hall '-P 2ac 2ab'
_symmetry_space_group_name_H-M 'P b c a'
_atom_sites_solution_hydrogens geom
_atom_sites_solution_primary direct
_atom_sites_solution_secondary difmap
_audit_creation_method SHELXL-97
_cell_angle_alpha 90.00
_cell_angle_beta 90.00
_cell_angle_gamma 90.00
_cell_formula_units_Z 8
_cell_length_a 15.4307(9)
_cell_length_b 10.2659(5)
_cell_length_c 16.4124(9)
_cell_measurement_reflns_used 2996
_cell_measurement_temperature 293(2)
_cell_measurement_theta_max 23.1
_cell_measurement_theta_min 2.5
_cell_volume 2599.9(2)
_computing_cell_refinement 'APEX2/SAINT (Bruker, 2004)'
_computing_data_collection 'APEX2 (Bruker, 2004)'
_computing_data_reduction 'SAINT/XPREP (Bruker, 2004)'
_computing_molecular_graphics 'ORTEP3 (Farrugia, 1997) and Mercury (Bruno et al., 2002)'
_computing_publication_material 'SHELXL-97 (Sheldrick, 2008)'
_computing_structure_refinement 'SHELXL-97 (Sheldrick, 2008)'
_computing_structure_solution 'SIR92 (Altornare et al., 1993)'
_diffrn_ambient_temperature 293(2)
_diffrn_measured_fraction_theta_full 0.993
_diffrn_measured_fraction_theta_max 0.993
_diffrn_measurement_device_type 'Bruker axs kappa apex2 CCD Diffractometer'
_diffrn_measurement_method '\w and \f scan'
_diffrn_radiation_monochromator graphite
_diffrn_radiation_source 'fine-focus sealed tube'
_diffrn_radiation_type MoK\a
_diffrn_radiation_wavelength 0.71073
_diffrn_reflns_av_R_equivalents 0.0253
_diffrn_reflns_av_sigmaI/netI 0.0217
_diffrn_reflns_limit_h_max 17
_diffrn_reflns_limit_h_min -13
_diffrn_reflns_limit_k_max 11
_diffrn_reflns_limit_k_min -11
_diffrn_reflns_limit_l_max 18
_diffrn_reflns_limit_l_min -18
_diffrn_reflns_number 11155
_diffrn_reflns_theta_full 24.07
_diffrn_reflns_theta_max 24.07
_diffrn_reflns_theta_min 2.48
_diffrn_standards_decay_% 0
_exptl_absorpt_coefficient_mu 0.073
_exptl_absorpt_correction_T_max 0.992
_exptl_absorpt_correction_T_min 0.961
_exptl_absorpt_correction_type multi-scan
_exptl_absorpt_process_details 'SADABS (Bruker, 1999)'
_exptl_crystal_colour colourless
_exptl_crystal_density_diffrn 1.197
_exptl_crystal_density_method 'not measured'
_exptl_crystal_description block
_exptl_crystal_F_000 992
_exptl_crystal_size_max 0.30
_exptl_crystal_size_mid 0.20
_exptl_crystal_size_min 0.20
_refine_diff_density_max 0.311
_refine_diff_density_min -0.124
_refine_diff_density_rms 0.026
_refine_ls_extinction_coef 0.0025(8)
_refine_ls_extinction_expression Fc^*^=kFc[1+0.001xFc^2^\l^3^/sin(2\q)]^-1/4^
_refine_ls_extinction_method SHELXL
_refine_ls_goodness_of_fit_ref 1.069
_refine_ls_hydrogen_treatment constr
_refine_ls_matrix_type full
_refine_ls_number_parameters 164
_refine_ls_number_reflns 2041
_refine_ls_number_restraints 0
_refine_ls_restrained_S_all 1.069
_refine_ls_R_factor_all 0.0632
_refine_ls_R_factor_gt 0.0403
_refine_ls_shift/su_max 0.000
_refine_ls_shift/su_mean 0.000
_refine_ls_structure_factor_coef Fsqd
_refine_ls_weighting_details 'calc w=1/[\s^2^(Fo^2^)+(0.0620P)^2^+0.4186P] where P=(Fo^2^+2Fc^2^)/3'
_refine_ls_weighting_scheme calc
_refine_ls_wR_factor_gt 0.1129
_refine_ls_wR_factor_ref 0.1295
_reflns_number_gt 1430
_reflns_number_total 2041
_reflns_threshold_expression >2sigma(I)
_cod_data_source_file rg5013.cif
_cod_data_source_block I
_cod_original_sg_symbol_H-M Pbca
_cod_database_code 2300372
_cod_database_fobs_code 2300372

loop_
_symmetry_equiv_pos_as_xyz
'x, y, z'
'-x+1/2, -y, z+1/2'
'x+1/2, -y+1/2, -z'
'-x, y+1/2, -z+1/2'
'-x, -y, -z'
'x-1/2, y, -z-1/2'
'-x-1/2, y-1/2, z'
'x, -y-1/2, z-1/2'

loop_
_atom_site_label
_atom_site_type_symbol
_atom_site_fract_x
_atom_site_fract_y
_atom_site_fract_z
_atom_site_U_iso_or_equiv
_atom_site_adp_type
_atom_site_occupancy
_atom_site_symmetry_multiplicity
_atom_site_calc_flag
_atom_site_refinement_flags
C1 C 0.65266(13) 0.14890(19) 0.61284(12) 0.0630(5) Uani 1 1 d .
H1 H 0.6542 0.0589 0.6193 0.076 Uiso 1 1 calc R
C2 C 0.69425(14) 0.2049(2) 0.54790(13) 0.0757(6) Uani 1 1 d .
H2 H 0.7238 0.1529 0.5108 0.091 Uiso 1 1 calc R
C3 C 0.69250(14) 0.3374(2) 0.53742(13) 0.0772(7) Uani 1 1 d .
H3 H 0.7201 0.3752 0.4929 0.093 Uiso 1 1 calc R
C4 C 0.64976(14) 0.4139(2) 0.59307(13) 0.0722(6) Uani 1 1 d .
H4 H 0.6493 0.5039 0.5866 0.087 Uiso 1 1 calc R
C5 C 0.60759(12) 0.35819(17) 0.65836(11) 0.0581(5) Uani 1 1 d .
H5 H 0.5784 0.4108 0.6955 0.070 Uiso 1 1 calc R
C6 C 0.60837(11) 0.22454(16) 0.66904(10) 0.0488(5) Uani 1 1 d .
C7 C 0.56664(12) 0.15942(16) 0.74004(11) 0.0548(5) Uani 1 1 d .
C8 C 0.52131(12) 0.23788(17) 0.80105(11) 0.0580(5) Uani 1 1 d .
H8 H 0.5039 0.3217 0.7871 0.070 Uiso 1 1 calc R
C9 C 0.50403(12) 0.19458(18) 0.87556(11) 0.0572(5) Uani 1 1 d .
H9 H 0.5218 0.1104 0.8882 0.069 Uiso 1 1 calc R
C10 C 0.46067(12) 0.26582(17) 0.93781(11) 0.0583(5) Uani 1 1 d .
H10 H 0.4440 0.3508 0.9260 0.070 Uiso 1 1 calc R
C11 C 0.44226(12) 0.21989(18) 1.01173(11) 0.0592(5) Uani 1 1 d .
H11 H 0.4608 0.1356 1.0228 0.071 Uiso 1 1 calc R
C12 C 0.39641(11) 0.28646(18) 1.07716(10) 0.0542(5) Uani 1 1 d .
C13 C 0.38653(13) 0.42074(19) 1.07965(11) 0.0633(6) Uani 1 1 d .
H13 H 0.4122 0.4717 1.0395 0.076 Uiso 1 1 calc R
C14 C 0.33945(15) 0.4797(2) 1.14036(13) 0.0748(6) Uani 1 1 d .
H14 H 0.3331 0.5698 1.1407 0.090 Uiso 1 1 calc R
C15 C 0.30184(15) 0.4064(2) 1.20029(13) 0.0801(7) Uani 1 1 d .
H15 H 0.2693 0.4462 1.2409 0.096 Uiso 1 1 calc R
C16 C 0.31232(15) 0.2744(2) 1.20010(13) 0.0802(7) Uani 1 1 d .
H16 H 0.2873 0.2245 1.2411 0.096 Uiso 1 1 calc R
C17 C 0.35956(14) 0.2149(2) 1.13985(11) 0.0687(6) Uani 1 1 d .
H17 H 0.3670 0.1251 1.1411 0.082 Uiso 1 1 calc R
O1 O 0.57175(11) 0.04065(12) 0.74720(8) 0.0832(5) Uani 1 1 d .

loop_
_atom_site_aniso_label
_atom_site_aniso_U_11
_atom_site_aniso_U_22
_atom_site_aniso_U_33
_atom_site_aniso_U_23
_atom_site_aniso_U_13
_atom_site_aniso_U_12
C1 0.0654(14) 0.0573(11) 0.0663(12) -0.0042(9) 0.0040(10) 0.0012(10)
C2 0.0732(15) 0.0849(15) 0.0689(13) -0.0076(11) 0.0193(12) 0.0057(12)
C3 0.0649(15) 0.0946(17) 0.0720(14) 0.0164(12) 0.0172(11) -0.0033(13)
C4 0.0711(15) 0.0625(12) 0.0830(14) 0.0156(11) 0.0126(12) -0.0038(11)
C5 0.0599(13) 0.0535(11) 0.0608(11) 0.0003(8) 0.0062(10) 0.0000(9)
C6 0.0462(11) 0.0502(10) 0.0500(10) -0.0006(8) -0.0035(8) -0.0015(8)
C7 0.0582(12) 0.0478(10) 0.0584(11) 0.0025(8) -0.0024(9) -0.0011(9)
C8 0.0630(13) 0.0505(10) 0.0605(12) 0.0045(9) 0.0051(10) 0.0026(9)
C9 0.0596(13) 0.0544(10) 0.0575(11) 0.0038(9) 0.0014(10) 0.0029(9)
C10 0.0601(12) 0.0545(10) 0.0601(11) 0.0032(9) 0.0012(10) 0.0021(9)
C11 0.0580(13) 0.0641(11) 0.0554(11) 0.0031(9) -0.0024(10) 0.0060(9)
C12 0.0479(11) 0.0645(11) 0.0502(10) 0.0008(9) -0.0073(9) -0.0009(9)
C13 0.0614(13) 0.0689(13) 0.0595(12) -0.0046(9) 0.0010(10) -0.0100(10)
C14 0.0771(16) 0.0704(13) 0.0770(14) -0.0184(11) 0.0002(12) -0.0064(11)
C15 0.0726(16) 0.0987(17) 0.0689(14) -0.0234(12) 0.0082(12) -0.0072(13)
C16 0.0808(17) 0.0996(18) 0.0601(13) 0.0007(12) 0.0123(12) -0.0126(14)
C17 0.0769(15) 0.0701(12) 0.0592(12) 0.0063(10) 0.0032(11) 0.0017(11)
O1 0.1140(13) 0.0524(8) 0.0832(10) 0.0061(7) 0.0189(9) 0.0011(8)

loop_
_atom_type_symbol
_atom_type_description
_atom_type_scat_dispersion_real
_atom_type_scat_dispersion_imag
_atom_type_scat_source
C C 0.0033 0.0016 'International Tables Vol C Tables 4.2.6.8 and 6.1.1.4'
H H 0.0000 0.0000 'International Tables Vol C Tables 4.2.6.8 and 6.1.1.4'
O O 0.0106 0.0060 'International Tables Vol C Tables 4.2.6.8 and 6.1.1.4'

loop_
_geom_angle_atom_site_label_1
_geom_angle_atom_site_label_2
_geom_angle_atom_site_label_3
_geom_angle
C2 C1 C6 120.88(18)
C2 C1 H1 119.6
C6 C1 H1 119.6
C1 C2 C3 120.3(2)
C1 C2 H2 119.8
C3 C2 H2 119.8
C2 C3 C4 119.54(19)
C2 C3 H3 120.2
C4 C3 H3 120.2
C3 C4 C5 120.48(19)
C3 C4 H4 119.8
C5 C4 H4 119.8
C4 C5 C6 120.39(18)
C4 C5 H5 119.8
C6 C5 H5 119.8
C5 C6 C1 118.40(17)
C5 C6 C7 122.72(16)
C1 C6 C7 118.83(16)
O1 C7 C8 120.80(16)
O1 C7 C6 119.53(16)
C8 C7 C6 119.66(14)
C9 C8 C7 122.81(16)
C9 C8 H8 118.6
C7 C8 H8 118.6
C8 C9 C10 125.68(17)
C8 C9 H9 117.2
C10 C9 H9 117.2
C11 C10 C9 124.89(17)
C11 C10 H10 117.6
C9 C10 H10 117.6
C10 C11 C12 127.52(18)
C10 C11 H11 116.2
C12 C11 H11 116.2
C17 C12 C13 117.35(18)
C17 C12 C11 119.88(18)
C13 C12 C11 122.77(17)
C14 C13 C12 121.16(19)
C14 C13 H13 119.4
C12 C13 H13 119.4
C15 C14 C13 120.2(2)
C15 C14 H14 119.9
C13 C14 H14 119.9
C16 C15 C14 119.6(2)
C16 C15 H15 120.2
C14 C15 H15 120.2
C15 C16 C17 120.5(2)
C15 C16 H16 119.8
C17 C16 H16 119.8
C16 C17 C12 121.1(2)
C16 C17 H17 119.4
C12 C17 H17 119.4

loop_
_geom_bond_atom_site_label_1
_geom_bond_atom_site_label_2
_geom_bond_distance
C1 C2 1.371(3)
C1 C6 1.386(2)
C1 H1 0.9300
C2 C3 1.371(3)
C2 H2 0.9300
C3 C4 1.373(3)
C3 H3 0.9300
C4 C5 1.378(3)
C4 H4 0.9300
C5 C6 1.383(2)
C5 H5 0.9300
C6 C7 1.490(2)
C7 O1 1.2275(19)
C7 C8 1.463(2)
C8 C9 1.328(2)
C8 H8 0.9300
C9 C10 1.423(2)
C9 H9 0.9300
C10 C11 1.332(2)
C10 H10 0.9300
C11 C12 1.456(2)
C11 H11 0.9300
C12 C17 1.386(3)
C12 C13 1.388(3)
C13 C14 1.374(3)
C13 H13 0.9300
C14 C15 1.368(3)
C14 H14 0.9300
C15 C16 1.364(3)
C15 H15 0.9300
C16 C17 1.372(3)
C16 H16 0.9300
C17 H17 0.9300

loop_
_geom_torsion_atom_site_label_1
_geom_torsion_atom_site_label_2
_geom_torsion_atom_site_label_3
_geom_torsion_atom_site_label_4
_geom_torsion
C6 C1 C2 C3 -0.1(3)
C1 C2 C3 C4 0.9(4)
C2 C3 C4 C5 -1.1(3)
C3 C4 C5 C6 0.5(3)
C4 C5 C6 C1 0.2(3)
C4 C5 C6 C7 177.74(17)
C2 C1 C6 C5 -0.4(3)
C2 C1 C6 C7 -178.03(18)
C5 C6 C7 O1 -177.93(18)
C1 C6 C7 O1 -0.4(3)
C5 C6 C7 C8 1.1(3)
C1 C6 C7 C8 178.58(16)
O1 C7 C8 C9 18.4(3)
C6 C7 C8 C9 -160.63(18)
C7 C8 C9 C10 179.67(17)
C8 C9 C10 C11 178.5(2)
C9 C10 C11 C12 -178.39(18)
C10 C11 C12 C17 160.3(2)
C10 C11 C12 C13 -18.9(3)
C17 C12 C13 C14 -2.2(3)
C11 C12 C13 C14 176.97(18)
C12 C13 C14 C15 0.6(3)
C13 C14 C15 C16 0.9(3)
C14 C15 C16 C17 -0.6(4)
C15 C16 C17 C12 -1.1(3)
C13 C12 C17 C16 2.5(3)
C11 C12 C17 C16 -176.72(18)

loop_
_cod_related_entry_id
_cod_related_entry_database
_cod_related_entry_code
1 ChemSpider 1266395
